data_4350484
loop_
_publ_author_name
'Schuster, Oliver'
'Raubenheimer, Helgard G.'

_publ_section_title
;
 Synthesis of the first rNHC (remote N-heterocyclic carbene) complexes
 with no heteroatom in the carbene carbon-containing ring.
;
_journal_issue 20
_journal_name_full 'Inorganic chemistry'
_journal_page_first 7997
_journal_page_last 7999
_journal_paper_doi 10.1021/ic060963k
_journal_volume 45
_journal_year 2006
_chemical_formula_sum 'C47 H39 Br F3 N O3 P2 Pd S'
_chemical_formula_weight 1003.10
_space_group_IT_number 14
_space_group_name_Hall '-P 2yn'
_space_group_name_H-M_alt 'P 1 21/n 1'
_symmetry_cell_setting monoclinic
_symmetry_space_group_name_H-M 'P 1 21/n 1'
_atom_sites_solution_hydrogens geom
_atom_sites_solution_primary direct
_atom_sites_solution_secondary difmap
_audit_creation_method SHELXL-97
_cell_angle_alpha 90.00
_cell_angle_beta 100.537(2)
_cell_angle_gamma 90.00
_cell_formula_units_Z 4
_cell_length_a 13.0756(14)
_cell_length_b 27.951(3)
_cell_length_c 16.4035(17)
_cell_measurement_reflns_used 9548
_cell_measurement_temperature 100(2)
_cell_measurement_theta_max 25.665
_cell_measurement_theta_min 2.348
_cell_volume 5894.0(11)
_computing_cell_refinement 'SAINT (Bruker, 2002)'
_computing_data_collection 'SMART (Bruker, 2001)'
_computing_data_reduction 'SAINT (Bruker, 2002)'
_computing_molecular_graphics 'SHELXL-97 (Sheldrick, 1997)'
_computing_publication_material 'SHELXL-97 (Sheldrick, 1997)'
_computing_structure_refinement 'SHELXL-97 (Sheldrick, 1997)'
_computing_structure_solution 'SHELXL-97 (Sheldrick, 1997)'
_diffrn_ambient_temperature 100(2)
_diffrn_measured_fraction_theta_full 0.992
_diffrn_measured_fraction_theta_max 0.992
_diffrn_measurement_device_type 'Bruker APEX CCD area-detector'
_diffrn_measurement_method \w
_diffrn_radiation_monochromator graphite
_diffrn_radiation_source 'fine-focus sealed tube'
_diffrn_radiation_type MoK\a
_diffrn_radiation_wavelength 0.71073
_diffrn_reflns_av_R_equivalents 0.0357
_diffrn_reflns_av_sigmaI/netI 0.0463
_diffrn_reflns_limit_h_max 8
_diffrn_reflns_limit_h_min -15
_diffrn_reflns_limit_k_max 33
_diffrn_reflns_limit_k_min -34
_diffrn_reflns_limit_l_max 19
_diffrn_reflns_limit_l_min -19
_diffrn_reflns_number 32118
_diffrn_reflns_theta_full 25.68
_diffrn_reflns_theta_max 25.68
_diffrn_reflns_theta_min 1.46
_exptl_absorpt_coefficient_mu 1.123
_exptl_absorpt_correction_T_max 0.8960
_exptl_absorpt_correction_T_min 0.6848
_exptl_absorpt_correction_type multi-scan
_exptl_absorpt_process_details 'SADABS (Sheldrick, 1997)'
_exptl_crystal_colour colourless
_exptl_crystal_density_diffrn 1.130
_exptl_crystal_density_method 'not measured'
_exptl_crystal_description plate
_exptl_crystal_F_000 2024
_exptl_crystal_size_max 0.23
_exptl_crystal_size_mid 0.21
_exptl_crystal_size_min 0.08
_platon_squeeze_details ' ?'
_refine_diff_density_max 1.357
_refine_diff_density_min -0.777
_refine_diff_density_rms 0.098
_refine_ls_extinction_method none
_refine_ls_goodness_of_fit_ref 1.070
_refine_ls_hydrogen_treatment riding
_refine_ls_matrix_type full
_refine_ls_number_parameters 533
_refine_ls_number_reflns 11083
_refine_ls_number_restraints 0
_refine_ls_restrained_S_all 1.070
_refine_ls_R_factor_all 0.0656
_refine_ls_R_factor_gt 0.0509
_refine_ls_shift/su_max 0.003
_refine_ls_shift/su_mean 0.000
_refine_ls_structure_factor_coef Fsqd
_refine_ls_weighting_details 'calc w=1/[\s^2^(Fo^2^)+(0.0787P)^2^+3.4540P] where P=(Fo^2^+2Fc^2^)/3'
_refine_ls_weighting_scheme calc
_refine_ls_wR_factor_gt 0.1333
_refine_ls_wR_factor_ref 0.1399
_reflns_number_gt 8513
_reflns_number_total 11083
_reflns_threshold_expression >2sigma(I)
_cod_data_source_file ic060963ksi20060530_113542.cif
_cod_data_source_block os10
_cod_original_cell_volume 5894.1(11)
_cod_original_sg_symbol_H-M P2(1)/n
_cod_database_code 4350484

loop_
_symmetry_equiv_pos_as_xyz
'x, y, z'
'-x+1/2, y+1/2, -z+1/2'
'-x, -y, -z'
'x-1/2, -y-1/2, z-1/2'

loop_
_atom_site_label
_atom_site_type_symbol
_atom_site_fract_x
_atom_site_fract_y
_atom_site_fract_z
_atom_site_U_iso_or_equiv
_atom_site_adp_type
_atom_site_occupancy
_atom_site_symmetry_multiplicity
_atom_site_calc_flag
_atom_site_refinement_flags
C99 C 0.6907(6) 0.0061(2) 0.3933(4) 0.0677(17) Uani 1 1 d .
O11 O 0.5817(5) 0.01794(16) 0.2513(3) 0.1002(18) Uani 1 1 d .
O12 O 0.6223(3) 0.08777(13) 0.3395(2) 0.0626(10) Uani 1 1 d .
O13 O 0.7561(5) 0.05093(18) 0.2772(3) 0.0889(15) Uani 1 1 d .
F1 F 0.6124(5) -0.00111(16) 0.4301(3) 0.1179(17) Uani 1 1 d .
F2 F 0.7266(5) -0.03367(16) 0.3735(3) 0.1284(19) Uani 1 1 d .
F3 F 0.7650(4) 0.02668(16) 0.4515(2) 0.0940(13) Uani 1 1 d .
S1 S 0.65954(14) 0.04557(5) 0.30470(9) 0.0626(4) Uani 1 1 d .
C1 C 0.3336(3) 0.36266(14) 0.6418(2) 0.0272(8) Uani 1 1 d .
H1 H 0.2654 0.3515 0.6200 0.033 Uiso 1 1 calc R
C3 C 0.4577(3) 0.42439(15) 0.6572(3) 0.0336(9) Uani 1 1 d .
H3 H 0.4741 0.4565 0.6458 0.040 Uiso 1 1 calc R
C4 C 0.5309(3) 0.39663(14) 0.7023(2) 0.0309(9) Uani 1 1 d .
H4 H 0.5984 0.4092 0.7219 0.037 Uiso 1 1 calc R
C5 C 0.5808(3) 0.31749(14) 0.7673(2) 0.0264(8) Uani 1 1 d .
H5 H 0.6493 0.3285 0.7883 0.032 Uiso 1 1 calc R
C6 C 0.5541(3) 0.27155(14) 0.7827(2) 0.0236(8) Uani 1 1 d .
C7 C 0.4511(3) 0.25499(14) 0.7516(2) 0.0244(8) Uani 1 1 d .
H7 H 0.4327 0.2232 0.7636 0.029 Uiso 1 1 calc R
C8 C 0.3786(3) 0.28368(14) 0.7053(2) 0.0278(9) Uani 1 1 d .
H8 H 0.3109 0.2718 0.6840 0.033 Uiso 1 1 calc R
C9 C 0.4055(3) 0.33173(13) 0.6891(2) 0.0251(8) Uani 1 1 d .
C10 C 0.5081(3) 0.34867(14) 0.7207(2) 0.0243(8) Uani 1 1 d .
C21 C 0.2804(4) 0.43920(15) 0.5795(3) 0.0392(11) Uani 1 1 d .
H21A H 0.2387 0.4213 0.5338 0.059 Uiso 1 1 calc R
H21B H 0.3151 0.4659 0.5572 0.059 Uiso 1 1 calc R
H21C H 0.2351 0.4516 0.6161 0.059 Uiso 1 1 calc R
C111 C 0.6972(3) 0.25574(14) 0.6445(2) 0.0248(8) Uani 1 1 d .
C112 C 0.5964(3) 0.25965(16) 0.5967(2) 0.0306(9) Uani 1 1 d .
H112 H 0.5443 0.2370 0.6035 0.037 Uiso 1 1 calc R
C113 C 0.5733(3) 0.29657(16) 0.5398(2) 0.0359(10) Uani 1 1 d .
H113 H 0.5047 0.2996 0.5089 0.043 Uiso 1 1 calc R
C114 C 0.6489(4) 0.32900(15) 0.5277(3) 0.0363(10) Uani 1 1 d .
H114 H 0.6331 0.3535 0.4872 0.044 Uiso 1 1 calc R
C115 C 0.7478(4) 0.32536(15) 0.5750(3) 0.0331(9) Uani 1 1 d .
H115 H 0.7993 0.3482 0.5683 0.040 Uiso 1 1 calc R
C116 C 0.7724(3) 0.28889(14) 0.6319(2) 0.0276(8) Uani 1 1 d .
H116 H 0.8412 0.2863 0.6627 0.033 Uiso 1 1 calc R
C121 C 0.6694(3) 0.15602(15) 0.6749(3) 0.0337(9) Uani 1 1 d .
C122 C 0.6782(4) 0.14722(18) 0.5926(3) 0.0482(12) Uani 1 1 d .
H122 H 0.7102 0.1702 0.5626 0.058 Uiso 1 1 calc R
C123 C 0.6405(5) 0.10523(19) 0.5553(3) 0.0580(15) Uani 1 1 d .
H123 H 0.6458 0.0997 0.4991 0.070 Uiso 1 1 calc R
C124 C 0.5953(5) 0.07114(19) 0.5970(3) 0.0571(14) Uani 1 1 d .
H124 H 0.5711 0.0420 0.5706 0.069 Uiso 1 1 calc R
C125 C 0.5854(4) 0.07996(17) 0.6791(3) 0.0463(12) Uani 1 1 d .
H125 H 0.5541 0.0566 0.7087 0.056 Uiso 1 1 calc R
C126 C 0.6210(3) 0.12241(16) 0.7175(3) 0.0371(10) Uani 1 1 d .
H126 H 0.6123 0.1286 0.7728 0.045 Uiso 1 1 calc R
C131 C 0.8609(3) 0.20415(16) 0.7485(2) 0.0329(9) Uani 1 1 d .
C132 C 0.9143(4) 0.16763(18) 0.7194(3) 0.0453(12) Uani 1 1 d .
H132 H 0.8771 0.1447 0.6828 0.054 Uiso 1 1 calc R
C133 C 1.0213(4) 0.1635(2) 0.7423(4) 0.0599(17) Uani 1 1 d .
H133 H 1.0570 0.1379 0.7216 0.072 Uiso 1 1 calc R
C134 C 1.0753(4) 0.1967(2) 0.7951(4) 0.0628(17) Uani 1 1 d .
H134 H 1.1486 0.1939 0.8114 0.075 Uiso 1 1 calc R
C135 C 1.0232(4) 0.2344(2) 0.8246(3) 0.0548(15) Uani 1 1 d .
H135 H 1.0616 0.2577 0.8596 0.066 Uiso 1 1 calc R
C136 C 0.9157(3) 0.23831(18) 0.8036(3) 0.0400(11) Uani 1 1 d .
H136 H 0.8798 0.2633 0.8257 0.048 Uiso 1 1 calc R
C211 C 0.5806(3) 0.20369(14) 1.0388(2) 0.0257(8) Uani 1 1 d .
C212 C 0.5559(3) 0.15790(15) 1.0084(3) 0.0335(9) Uani 1 1 d .
H212 H 0.5546 0.1511 0.9515 0.040 Uiso 1 1 calc R
C213 C 0.5329(4) 0.12185(16) 1.0609(3) 0.0388(10) Uani 1 1 d .
H213 H 0.5123 0.0912 1.0390 0.047 Uiso 1 1 calc R
C214 C 0.5399(4) 0.13047(17) 1.1441(3) 0.0398(11) Uani 1 1 d .
H214 H 0.5275 0.1054 1.1803 0.048 Uiso 1 1 calc R
C215 C 0.5653(3) 0.17627(16) 1.1752(3) 0.0361(10) Uani 1 1 d .
H215 H 0.5689 0.1825 1.2325 0.043 Uiso 1 1 calc R
C216 C 0.5851(3) 0.21228(15) 1.1235(2) 0.0300(9) Uani 1 1 d .
H216 H 0.6020 0.2433 1.1453 0.036 Uiso 1 1 calc R
C221 C 0.4707(3) 0.27981(14) 0.9507(2) 0.0257(8) Uani 1 1 d .
C222 C 0.4598(3) 0.32833(14) 0.9243(2) 0.0307(9) Uani 1 1 d .
H222 H 0.5201 0.3469 0.9220 0.037 Uiso 1 1 calc R
C223 C 0.3635(4) 0.34840(16) 0.9022(3) 0.0352(10) Uani 1 1 d .
H223 H 0.3569 0.3805 0.8831 0.042 Uiso 1 1 calc R
C224 C 0.2745(4) 0.32164(18) 0.9077(3) 0.0416(11) Uani 1 1 d .
H224 H 0.2075 0.3356 0.8920 0.050 Uiso 1 1 calc R
C225 C 0.2840(3) 0.27485(17) 0.9361(3) 0.0373(10) Uani 1 1 d .
H225 H 0.2238 0.2570 0.9419 0.045 Uiso 1 1 calc R
C226 C 0.3828(3) 0.25399(16) 0.9562(2) 0.0298(9) Uani 1 1 d .
H226 H 0.3892 0.2216 0.9739 0.036 Uiso 1 1 calc R
C231 C 0.6888(3) 0.29361(15) 1.0214(3) 0.0312(9) Uani 1 1 d .
C232 C 0.7924(3) 0.29406(17) 1.0080(3) 0.0426(11) Uani 1 1 d .
H232 H 0.8137 0.2724 0.9697 0.051 Uiso 1 1 calc R
C233 C 0.8622(4) 0.32604(18) 1.0508(4) 0.0554(14) Uani 1 1 d .
H233 H 0.9323 0.3260 1.0427 0.067 Uiso 1 1 calc R
C234 C 0.8309(4) 0.3585(2) 1.1060(4) 0.0593(15) Uani 1 1 d .
H234 H 0.8791 0.3809 1.1347 0.071 Uiso 1 1 calc R
C235 C 0.7306(5) 0.35776(18) 1.1184(3) 0.0541(13) Uani 1 1 d .
H235 H 0.7101 0.3795 1.1568 0.065 Uiso 1 1 calc R
C236 C 0.6582(4) 0.32635(16) 1.0767(3) 0.0423(11) Uani 1 1 d .
H236 H 0.5883 0.3270 1.0854 0.051 Uiso 1 1 calc R
N2 N 0.3595(3) 0.40716(11) 0.62713(19) 0.0277(7) Uani 1 1 d .
P1 P 0.72036(8) 0.21074(4) 0.72615(6) 0.0263(2) Uani 1 1 d .
P2 P 0.59713(8) 0.25049(4) 0.96576(6) 0.0237(2) Uani 1 1 d .
Pd1 Pd 0.65653(2) 0.225969(11) 0.847235(18) 0.02435(10) Uani 1 1 d .
Br1 Br 0.78198(3) 0.167698(16) 0.92927(3) 0.03567(13) Uani 1 1 d .

loop_
_atom_site_aniso_label
_atom_site_aniso_U_11
_atom_site_aniso_U_22
_atom_site_aniso_U_33
_atom_site_aniso_U_23
_atom_site_aniso_U_13
_atom_site_aniso_U_12
C99 0.089(5) 0.046(3) 0.067(4) -0.005(3) 0.013(4) -0.006(3)
O11 0.129(4) 0.066(3) 0.084(3) -0.022(2) -0.037(3) -0.002(3)
O12 0.077(3) 0.050(2) 0.056(2) -0.0036(17) -0.002(2) -0.001(2)
O13 0.115(4) 0.097(4) 0.059(3) -0.003(2) 0.027(3) -0.013(3)
F1 0.141(4) 0.089(3) 0.124(4) 0.021(3) 0.027(4) -0.028(3)
F2 0.179(6) 0.067(3) 0.132(4) 0.014(3) 0.010(4) 0.034(3)
F3 0.104(3) 0.103(3) 0.063(2) 0.010(2) -0.015(2) 0.017(3)
S1 0.0844(11) 0.0506(8) 0.0459(8) -0.0058(6) -0.0066(8) 0.0055(8)
C1 0.026(2) 0.032(2) 0.023(2) 0.0014(15) 0.0009(16) -0.0003(17)
C3 0.040(2) 0.027(2) 0.032(2) -0.0023(17) 0.0024(19) -0.0064(19)
C4 0.035(2) 0.031(2) 0.025(2) -0.0019(16) 0.0001(17) -0.0091(18)
C5 0.0195(19) 0.036(2) 0.0221(19) 0.0012(16) 0.0010(15) 0.0022(17)
C6 0.0189(18) 0.035(2) 0.0175(18) 0.0003(15) 0.0047(15) 0.0010(16)
C7 0.023(2) 0.0247(19) 0.024(2) 0.0028(15) 0.0020(16) -0.0001(16)
C8 0.026(2) 0.029(2) 0.026(2) 0.0007(15) 0.0006(16) -0.0037(17)
C9 0.028(2) 0.0256(19) 0.0190(19) -0.0006(14) -0.0016(16) -0.0010(16)
C10 0.025(2) 0.030(2) 0.0176(18) 0.0005(15) 0.0035(15) -0.0025(16)
C21 0.052(3) 0.027(2) 0.034(2) 0.0044(17) -0.006(2) 0.007(2)
C111 0.024(2) 0.035(2) 0.0144(18) 0.0004(15) 0.0022(15) 0.0040(17)
C112 0.027(2) 0.043(2) 0.021(2) 0.0023(17) 0.0016(17) -0.0046(18)
C113 0.031(2) 0.053(3) 0.021(2) -0.0002(18) -0.0009(17) 0.014(2)
C114 0.045(3) 0.034(2) 0.029(2) 0.0073(17) 0.004(2) 0.007(2)
C115 0.039(2) 0.032(2) 0.029(2) -0.0010(17) 0.0096(19) 0.0004(19)
C116 0.026(2) 0.033(2) 0.024(2) -0.0047(16) 0.0054(16) 0.0033(17)
C121 0.032(2) 0.038(2) 0.031(2) 0.0002(18) 0.0031(18) 0.0029(19)
C122 0.064(3) 0.053(3) 0.028(2) 0.000(2) 0.011(2) 0.000(3)
C123 0.083(4) 0.056(3) 0.033(3) -0.009(2) 0.004(3) -0.002(3)
C124 0.074(4) 0.041(3) 0.051(3) -0.008(2) -0.003(3) -0.006(3)
C125 0.052(3) 0.037(3) 0.046(3) 0.005(2) 0.001(2) -0.002(2)
C126 0.031(2) 0.042(2) 0.038(2) 0.0036(19) 0.0051(19) 0.006(2)
C131 0.022(2) 0.052(3) 0.026(2) 0.0110(18) 0.0052(17) 0.0043(19)
C132 0.038(3) 0.054(3) 0.045(3) 0.021(2) 0.014(2) 0.012(2)
C133 0.041(3) 0.082(4) 0.061(4) 0.039(3) 0.020(3) 0.028(3)
C134 0.032(3) 0.101(5) 0.055(3) 0.043(3) 0.006(3) 0.014(3)
C135 0.031(3) 0.095(4) 0.036(3) 0.020(3) -0.001(2) -0.005(3)
C136 0.026(2) 0.064(3) 0.030(2) 0.005(2) 0.0035(18) 0.000(2)
C211 0.0209(19) 0.032(2) 0.023(2) 0.0035(16) 0.0016(16) 0.0039(16)
C212 0.031(2) 0.041(2) 0.028(2) 0.0007(17) 0.0043(18) 0.0002(19)
C213 0.042(3) 0.031(2) 0.043(3) 0.0035(19) 0.007(2) -0.005(2)
C214 0.038(3) 0.045(3) 0.038(3) 0.017(2) 0.011(2) 0.005(2)
C215 0.035(2) 0.052(3) 0.022(2) 0.0056(18) 0.0058(18) 0.007(2)
C216 0.029(2) 0.039(2) 0.021(2) 0.0006(16) 0.0026(16) 0.0094(18)
C221 0.0199(19) 0.036(2) 0.0208(19) 0.0016(15) 0.0033(15) 0.0030(16)
C222 0.036(2) 0.032(2) 0.026(2) 0.0038(16) 0.0103(18) 0.0037(18)
C223 0.044(3) 0.037(2) 0.026(2) 0.0033(17) 0.0110(19) 0.013(2)
C224 0.033(2) 0.065(3) 0.027(2) 0.007(2) 0.0057(19) 0.021(2)
C225 0.028(2) 0.053(3) 0.030(2) 0.0049(19) 0.0009(18) 0.005(2)
C226 0.027(2) 0.040(2) 0.022(2) 0.0034(17) 0.0022(16) 0.0028(18)
C231 0.025(2) 0.036(2) 0.031(2) 0.0069(17) 0.0019(17) -0.0038(18)
C232 0.026(2) 0.044(3) 0.055(3) 0.008(2) 0.001(2) 0.001(2)
C233 0.031(3) 0.047(3) 0.083(4) 0.013(3) -0.004(3) -0.003(2)
C234 0.048(3) 0.051(3) 0.071(4) -0.003(3) -0.009(3) -0.018(3)
C235 0.062(4) 0.043(3) 0.055(3) -0.009(2) 0.005(3) -0.016(3)
C236 0.041(3) 0.043(3) 0.043(3) 0.000(2) 0.007(2) -0.006(2)
N2 0.0332(19) 0.0248(17) 0.0217(16) 0.0039(13) -0.0036(14) 0.0020(14)
P1 0.0213(5) 0.0369(6) 0.0204(5) 0.0035(4) 0.0033(4) 0.0021(4)
P2 0.0203(5) 0.0305(5) 0.0197(5) 0.0029(4) 0.0021(4) 0.0014(4)
Pd1 0.02059(16) 0.03318(17) 0.01881(16) 0.00507(12) 0.00234(11) 0.00346(12)
Br1 0.0309(2) 0.0476(3) 0.0280(2) 0.01041(17) 0.00398(17) 0.01202(19)

loop_
_atom_type_symbol
_atom_type_description
_atom_type_scat_dispersion_real
_atom_type_scat_dispersion_imag
_atom_type_scat_source
C C 0.0033 0.0016 'International Tables Vol C Tables 4.2.6.8 and 6.1.1.4'
N N 0.0061 0.0033 'International Tables Vol C Tables 4.2.6.8 and 6.1.1.4'
O O 0.0106 0.0060 'International Tables Vol C Tables 4.2.6.8 and 6.1.1.4'
F F 0.0171 0.0103 'International Tables Vol C Tables 4.2.6.8 and 6.1.1.4'
P P 0.1023 0.0942 'International Tables Vol C Tables 4.2.6.8 and 6.1.1.4'
S S 0.1246 0.1234 'International Tables Vol C Tables 4.2.6.8 and 6.1.1.4'
Pd Pd -0.9988 1.0072 'International Tables Vol C Tables 4.2.6.8 and 6.1.1.4'
Br Br -0.2901 2.4595 'International Tables Vol C Tables 4.2.6.8 and 6.1.1.4'
H H 0.0000 0.0000 'International Tables Vol C Tables 4.2.6.8 and 6.1.1.4'

loop_
_geom_angle_atom_site_label_1
_geom_angle_atom_site_label_2
_geom_angle_atom_site_label_3
_geom_angle
F2 C99 F1 110.2(6)
F2 C99 F3 107.5(6)
F1 C99 F3 105.2(6)
F2 C99 S1 111.6(5)
F1 C99 S1 112.7(5)
F3 C99 S1 109.4(4)
O13 S1 O12 115.2(3)
O13 S1 O11 115.6(3)
O12 S1 O11 115.4(3)
O13 S1 C99 103.6(3)
O12 S1 C99 103.0(3)
O11 S1 C99 101.0(3)
N2 C1 C9 120.8(4)
N2 C1 H1 119.6
C9 C1 H1 119.6
C4 C3 N2 121.3(4)
C4 C3 H3 119.4
N2 C3 H3 119.4
C3 C4 C10 120.5(4)
C3 C4 H4 119.8
C10 C4 H4 119.8
C6 C5 C10 120.8(4)
C6 C5 H5 119.6
C10 C5 H5 119.6
C5 C6 C7 119.7(3)
C5 C6 Pd1 121.7(3)
C7 C6 Pd1 118.6(3)
C8 C7 C6 121.5(4)
C8 C7 H7 119.2
C6 C7 H7 119.2
C7 C8 C9 119.2(4)
C7 C8 H8 120.4
C9 C8 H8 120.4
C1 C9 C8 121.4(4)
C1 C9 C10 119.1(3)
C8 C9 C10 119.5(3)
C5 C10 C4 123.6(4)
C5 C10 C9 119.2(3)
C4 C10 C9 117.1(4)
N2 C21 H21A 109.5
N2 C21 H21B 109.5
H21A C21 H21B 109.5
N2 C21 H21C 109.5
H21A C21 H21C 109.5
H21B C21 H21C 109.5
C116 C111 C112 118.6(4)
C116 C111 P1 122.8(3)
C112 C111 P1 118.4(3)
C113 C112 C111 119.9(4)
C113 C112 H112 120.1
C111 C112 H112 120.1
C114 C113 C112 120.8(4)
C114 C113 H113 119.6
C112 C113 H113 119.6
C113 C114 C115 119.3(4)
C113 C114 H114 120.3
C115 C114 H114 120.3
C116 C115 C114 120.8(4)
C116 C115 H115 119.6
C114 C115 H115 119.6
C115 C116 C111 120.5(4)
C115 C116 H116 119.7
C111 C116 H116 119.7
C126 C121 C122 119.5(4)
C126 C121 P1 120.0(3)
C122 C121 P1 120.6(4)
C123 C122 C121 119.7(5)
C123 C122 H122 120.2
C121 C122 H122 120.2
C124 C123 C122 121.7(5)
C124 C123 H123 119.2
C122 C123 H123 119.2
C123 C124 C125 118.9(5)
C123 C124 H124 120.6
C125 C124 H124 120.6
C126 C125 C124 120.5(5)
C126 C125 H125 119.7
C124 C125 H125 119.7
C125 C126 C121 119.7(4)
C125 C126 H126 120.1
C121 C126 H126 120.1
C132 C131 C136 119.6(4)
C132 C131 P1 124.4(4)
C136 C131 P1 115.8(3)
C131 C132 C133 121.4(5)
C131 C132 H132 119.3
C133 C132 H132 119.3
C134 C133 C132 119.5(6)
C134 C133 H133 120.3
C132 C133 H133 120.3
C133 C134 C135 120.2(5)
C133 C134 H134 119.9
C135 C134 H134 119.9
C134 C135 C136 120.8(6)
C134 C135 H135 119.6
C136 C135 H135 119.6
C135 C136 C131 118.4(5)
C135 C136 H136 120.8
C131 C136 H136 120.8
C212 C211 C216 118.5(4)
C212 C211 P2 118.4(3)
C216 C211 P2 122.9(3)
C211 C212 C213 120.5(4)
C211 C212 H212 119.8
C213 C212 H212 119.8
C214 C213 C212 120.3(4)
C214 C213 H213 119.8
C212 C213 H213 119.8
C213 C214 C215 119.5(4)
C213 C214 H214 120.3
C215 C214 H214 120.3
C216 C215 C214 120.5(4)
C216 C215 H215 119.8
C214 C215 H215 119.8
C215 C216 C211 120.6(4)
C215 C216 H216 119.7
C211 C216 H216 119.7
C226 C221 C222 118.8(4)
C226 C221 P2 120.3(3)
C222 C221 P2 120.5(3)
C223 C222 C221 120.6(4)
C223 C222 H222 119.7
C221 C222 H222 119.7
C222 C223 C224 120.0(4)
C222 C223 H223 120.0
C224 C223 H223 120.0
C225 C224 C223 120.1(4)
C225 C224 H224 120.0
C223 C224 H224 120.0
C224 C225 C226 119.6(4)
C224 C225 H225 120.2
C226 C225 H225 120.2
C221 C226 C225 120.8(4)
C221 C226 H226 119.6
C225 C226 H226 119.6
C236 C231 C232 119.5(4)
C236 C231 P2 121.2(3)
C232 C231 P2 119.3(4)
C233 C232 C231 119.5(5)
C233 C232 H232 120.2
C231 C232 H232 120.2
C232 C233 C234 120.5(5)
C232 C233 H233 119.8
C234 C233 H233 119.8
C235 C234 C233 119.5(5)
C235 C234 H234 120.2
C233 C234 H234 120.2
C234 C235 C236 121.8(5)
C234 C235 H235 119.1
C236 C235 H235 119.1
C235 C236 C231 119.1(5)
C235 C236 H236 120.4
C231 C236 H236 120.4
C1 N2 C3 121.2(3)
C1 N2 C21 119.2(3)
C3 N2 C21 119.6(3)
C121 P1 C131 106.3(2)
C121 P1 C111 104.14(19)
C131 P1 C111 104.18(18)
C121 P1 Pd1 113.02(15)
C131 P1 Pd1 110.67(14)
C111 P1 Pd1 117.57(13)
C211 P2 C221 101.50(18)
C211 P2 C231 107.04(18)
C221 P2 C231 105.52(19)
C211 P2 Pd1 115.99(13)
C221 P2 Pd1 116.96(13)
C231 P2 Pd1 108.91(14)
C6 Pd1 P2 87.78(11)
C6 Pd1 P1 88.55(11)
P2 Pd1 P1 173.32(4)
C6 Pd1 Br1 178.73(11)
P2 Pd1 Br1 91.63(3)
P1 Pd1 Br1 92.15(3)

loop_
_geom_bond_atom_site_label_1
_geom_bond_atom_site_label_2
_geom_bond_distance
C99 F2 1.271(7)
C99 F1 1.297(8)
C99 F3 1.359(7)
C99 S1 1.811(7)
O11 S1 1.440(5)
O12 S1 1.434(4)
O13 S1 1.424(6)
C1 N2 1.323(5)
C1 C9 1.402(5)
C1 H1 0.9500
C3 C4 1.344(6)
C3 N2 1.376(5)
C3 H3 0.9500
C4 C10 1.418(5)
C4 H4 0.9500
C5 C6 1.366(5)
C5 C10 1.408(5)
C5 H5 0.9500
C6 C7 1.426(5)
C6 Pd1 2.005(4)
C7 C8 1.363(5)
C7 H7 0.9500
C8 C9 1.425(5)
C8 H8 0.9500
C9 C10 1.428(5)
C21 N2 1.478(5)
C21 H21A 0.9800
C21 H21B 0.9800
C21 H21C 0.9800
C111 C116 1.394(6)
C111 C112 1.409(5)
C111 P1 1.821(4)
C112 C113 1.387(6)
C112 H112 0.9500
C113 C114 1.382(6)
C113 H113 0.9500
C114 C115 1.385(6)
C114 H114 0.9500
C115 C116 1.379(6)
C115 H115 0.9500
C116 H116 0.9500
C121 C126 1.391(6)
C121 C122 1.398(6)
C121 P1 1.813(4)
C122 C123 1.373(7)
C122 H122 0.9500
C123 C124 1.369(8)
C123 H123 0.9500
C124 C125 1.398(7)
C124 H124 0.9500
C125 C126 1.384(7)
C125 H125 0.9500
C126 H126 0.9500
C131 C132 1.371(7)
C131 C136 1.416(7)
C131 P1 1.816(4)
C132 C133 1.386(7)
C132 H132 0.9500
C133 C134 1.374(9)
C133 H133 0.9500
C134 C135 1.388(9)
C134 H134 0.9500
C135 C136 1.389(7)
C135 H135 0.9500
C136 H136 0.9500
C211 C212 1.390(6)
C211 C216 1.401(5)
C211 P2 1.813(4)
C212 C213 1.393(6)
C212 H212 0.9500
C213 C214 1.372(6)
C213 H213 0.9500
C214 C215 1.395(7)
C214 H214 0.9500
C215 C216 1.371(6)
C215 H215 0.9500
C216 H216 0.9500
C221 C226 1.374(6)
C221 C222 1.423(6)
C221 P2 1.821(4)
C222 C223 1.365(6)
C222 H222 0.9500
C223 C224 1.401(7)
C223 H223 0.9500
C224 C225 1.386(7)
C224 H224 0.9500
C225 C226 1.401(6)
C225 H225 0.9500
C226 H226 0.9500
C231 C236 1.397(6)
C231 C232 1.411(6)
C231 P2 1.823(4)
C232 C233 1.375(7)
C232 H232 0.9500
C233 C234 1.394(8)
C233 H233 0.9500
C234 C235 1.363(8)
C234 H234 0.9500
C235 C236 1.378(7)
C235 H235 0.9500
C236 H236 0.9500
P1 Pd1 2.3301(11)
P2 Pd1 2.3249(10)
Pd1 Br1 2.5193(5)

loop_
_geom_torsion_atom_site_label_1
_geom_torsion_atom_site_label_2
_geom_torsion_atom_site_label_3
_geom_torsion_atom_site_label_4
_geom_torsion
F2 C99 S1 O13 -59.0(6)
F1 C99 S1 O13 176.5(5)
F3 C99 S1 O13 59.8(5)
F2 C99 S1 O12 -179.3(5)
F1 C99 S1 O12 56.2(5)
F3 C99 S1 O12 -60.5(5)
F2 C99 S1 O11 61.1(6)
F1 C99 S1 O11 -63.5(5)
F3 C99 S1 O11 179.9(5)
N2 C3 C4 C10 -0.6(6)
C10 C5 C6 C7 -0.4(6)
C10 C5 C6 Pd1 179.0(3)
C5 C6 C7 C8 1.3(6)
Pd1 C6 C7 C8 -178.1(3)
C6 C7 C8 C9 -1.6(6)
N2 C1 C9 C8 -179.9(4)
N2 C1 C9 C10 -0.7(6)
C7 C8 C9 C1 -180.0(4)
C7 C8 C9 C10 0.9(6)
C6 C5 C10 C4 -179.7(4)
C6 C5 C10 C9 -0.2(6)
C3 C4 C10 C5 179.8(4)
C3 C4 C10 C9 0.3(6)
C1 C9 C10 C5 -179.2(4)
C8 C9 C10 C5 0.0(5)
C1 C9 C10 C4 0.3(5)
C8 C9 C10 C4 179.5(4)
C116 C111 C112 C113 -1.4(6)
P1 C111 C112 C113 173.5(3)
C111 C112 C113 C114 1.8(6)
C112 C113 C114 C115 -2.2(6)
C113 C114 C115 C116 2.2(6)
C114 C115 C116 C111 -1.9(6)
C112 C111 C116 C115 1.4(6)
P1 C111 C116 C115 -173.2(3)
C126 C121 C122 C123 -1.0(7)
P1 C121 C122 C123 179.1(4)
C121 C122 C123 C124 -0.9(9)
C122 C123 C124 C125 1.5(9)
C123 C124 C125 C126 -0.1(8)
C124 C125 C126 C121 -1.8(7)
C122 C121 C126 C125 2.3(7)
P1 C121 C126 C125 -177.8(4)
C136 C131 C132 C133 -0.4(7)
P1 C131 C132 C133 -176.8(4)
C131 C132 C133 C134 -0.2(7)
C132 C133 C134 C135 -0.6(8)
C133 C134 C135 C136 2.1(8)
C134 C135 C136 C131 -2.6(7)
C132 C131 C136 C135 1.8(6)
P1 C131 C136 C135 178.5(3)
C216 C211 C212 C213 2.0(6)
P2 C211 C212 C213 -174.0(3)
C211 C212 C213 C214 -3.5(7)
C212 C213 C214 C215 3.1(7)
C213 C214 C215 C216 -1.2(7)
C214 C215 C216 C211 -0.3(6)
C212 C211 C216 C215 -0.1(6)
P2 C211 C216 C215 175.7(3)
C226 C221 C222 C223 -2.1(6)
P2 C221 C222 C223 171.1(3)
C221 C222 C223 C224 1.8(6)
C222 C223 C224 C225 0.4(7)
C223 C224 C225 C226 -2.4(7)
C222 C221 C226 C225 0.1(6)
P2 C221 C226 C225 -173.1(3)
C224 C225 C226 C221 2.1(6)
C236 C231 C232 C233 1.4(7)
P2 C231 C232 C233 -179.0(4)
C231 C232 C233 C234 -1.2(8)
C232 C233 C234 C235 1.1(8)
C233 C234 C235 C236 -1.2(9)
C234 C235 C236 C231 1.4(8)
C232 C231 C236 C235 -1.4(7)
P2 C231 C236 C235 179.0(4)
C9 C1 N2 C3 0.5(6)
C9 C1 N2 C21 -177.8(4)
C4 C3 N2 C1 0.2(6)
C4 C3 N2 C21 178.5(4)
C126 C121 P1 C131 105.8(4)
C122 C121 P1 C131 -74.3(4)
C126 C121 P1 C111 -144.5(3)
C122 C121 P1 C111 35.4(4)
C126 C121 P1 Pd1 -15.7(4)
C122 C121 P1 Pd1 164.1(3)
C132 C131 P1 C121 9.1(4)
C136 C131 P1 C121 -167.4(3)
C132 C131 P1 C111 -100.5(4)
C136 C131 P1 C111 83.0(3)
C132 C131 P1 Pd1 132.2(3)
C136 C131 P1 Pd1 -44.3(3)
C116 C111 P1 C121 -134.3(3)
C112 C111 P1 C121 51.1(4)
C116 C111 P1 C131 -23.0(4)
C112 C111 P1 C131 162.3(3)
C116 C111 P1 Pd1 99.8(3)
C112 C111 P1 Pd1 -74.8(3)
C212 C211 P2 C221 98.3(3)
C216 C211 P2 C221 -77.4(4)
C212 C211 P2 C231 -151.3(3)
C216 C211 P2 C231 32.9(4)
C212 C211 P2 Pd1 -29.5(4)
C216 C211 P2 Pd1 154.7(3)
C226 C221 P2 C211 -31.1(4)
C222 C221 P2 C211 155.9(3)
C226 C221 P2 C231 -142.6(3)
C222 C221 P2 C231 44.3(4)
C226 C221 P2 Pd1 96.2(3)
C222 C221 P2 Pd1 -76.9(3)
C236 C231 P2 C211 -76.5(4)
C232 C231 P2 C211 103.9(4)
C236 C231 P2 C221 31.0(4)
C232 C231 P2 C221 -148.6(3)
C236 C231 P2 Pd1 157.4(3)
C232 C231 P2 Pd1 -22.3(4)
C5 C6 Pd1 P2 92.2(3)
C7 C6 Pd1 P2 -88.4(3)
C5 C6 Pd1 P1 -82.2(3)
C7 C6 Pd1 P1 97.2(3)
C5 C6 Pd1 Br1 154(5)
C7 C6 Pd1 Br1 -26(5)
C211 P2 Pd1 C6 138.77(18)
C221 P2 Pd1 C6 18.99(18)
C231 P2 Pd1 C6 -100.46(18)
C211 P2 Pd1 P1 -164.5(3)
C221 P2 Pd1 P1 75.7(4)
C231 P2 Pd1 P1 -43.8(4)
C211 P2 Pd1 Br1 -40.11(14)
C221 P2 Pd1 Br1 -159.90(15)
C231 P2 Pd1 Br1 80.65(14)
C121 P1 Pd1 C6 -99.24(19)
C131 P1 Pd1 C6 141.67(19)
C111 P1 Pd1 C6 22.18(18)
C121 P1 Pd1 P2 -155.9(3)
C131 P1 Pd1 P2 85.0(4)
C111 P1 Pd1 P2 -34.5(4)
C121 P1 Pd1 Br1 79.70(15)
C131 P1 Pd1 Br1 -39.38(16)
C111 P1 Pd1 Br1 -158.88(15)

loop_
_platon_squeeze_void_nr
_platon_squeeze_void_average_x
_platon_squeeze_void_average_y
_platon_squeeze_void_average_z
_platon_squeeze_void_volume
_platon_squeeze_void_count_electrons
1 -0.005 0.000 -0.002 1029.1 254.7
2 -0.342 0.500 0.726 1029.0 253.9
